data_4317229
loop_
_publ_author_name
'Chalermkiat Songkram'
'Kiminori Ohta'
'Kentaro Yamaguchi'
'Fabio Pichierri'
'Yasuyuki Endo'

_publ_section_title
;
 Conformational Control of Benzyl-o-carboranylbenzene Derivatives and
 Molecular Encapsulation of Acetone in the Dynamically Formed Space of
 1,3,5-Tris(2-benzyl-o-carboran-1-yl)benzene
;
_journal_name_full 'Inorganic Chemistry'
_journal_page_first 11174
_journal_page_last 11183
_journal_paper_doi 10.1021/ic101862n
_journal_volume 49
_journal_year 2010
_chemical_formula_moiety 'C24 H38 B20 '
_chemical_formula_sum 'C24 H38 B20'
_chemical_formula_weight 542.76
_space_group_IT_number 14
_symmetry_cell_setting monoclinic
_symmetry_Int_Tables_number 14
_symmetry_space_group_name_Hall '-P 2ybc'
_symmetry_space_group_name_H-M 'P 1 21/c 1'
_cell_angle_alpha 90
_cell_angle_beta 98.201(2)
_cell_angle_gamma 90
_cell_formula_units_Z 2
_cell_length_a 10.997(1)
_cell_length_b 12.237(1)
_cell_length_c 12.068(1)
_cell_measurement_temperature 296.2
_cell_volume 1607.4(2)
_computing_data_reduction 'teXsan Ver. 2.0'
_computing_publication_material 'teXsan Ver. 2.0'
_computing_structure_refinement 'teXsan Ver. 2.0'
_computing_structure_solution SIR97
_diffrn_measured_fraction_theta_full 0.7353
_diffrn_measured_fraction_theta_max 0.7353
_diffrn_measurement_device_type 'Bruker Smart1000 CCD'
_diffrn_measurement_method \w
_diffrn_radiation_type 'Mo K\a'
_diffrn_radiation_wavelength 0.7107
_diffrn_reflns_av_R_equivalents 0.041
_diffrn_reflns_limit_h_max 5
_diffrn_reflns_limit_h_min -14
_diffrn_reflns_limit_k_max 9
_diffrn_reflns_limit_k_min -11
_diffrn_reflns_limit_l_max 16
_diffrn_reflns_limit_l_min -15
_diffrn_reflns_number 4639
_diffrn_reflns_theta_full 28.48
_diffrn_reflns_theta_max 28.48
_exptl_absorpt_coefficient_mu 0.054
_exptl_absorpt_correction_type empirical
_exptl_crystal_colour clear
_exptl_crystal_density_diffrn 1.121
_exptl_crystal_density_method 'not measured'
_exptl_crystal_description prism
_exptl_crystal_F_000 564.00
_exptl_crystal_size_max 0.250
_exptl_crystal_size_mid 0.250
_exptl_crystal_size_min 0.200
_refine_diff_density_max 0.14
_refine_diff_density_min -0.18
_refine_ls_extinction_coef 0.001(3)
_refine_ls_extinction_method 'Zachariasen(1967) type 2 Gaussian isotropic'
_refine_ls_goodness_of_fit_ref 1.513
_refine_ls_hydrogen_treatment refxyz
_refine_ls_number_parameters 257
_refine_ls_number_reflns 1396
_refine_ls_R_factor_gt 0.0479
_refine_ls_shift/su_max 0.0069
_refine_ls_structure_factor_coef F
_refine_ls_weighting_details 'w = 1/[\s^2^(Fo) + 0.00063|Fo|^2^]'
_refine_ls_weighting_scheme calc
_refine_ls_wR_factor_ref 0.0618
_reflns_number_gt 1396
_reflns_number_total 2993
_reflns_threshold_expression F^2^>3.0\s(F^2^)
_cod_data_source_file ic101862n_si_002.cif
_cod_data_source_block C-5
_cod_original_cell_volume 1607.3(3)
_cod_original_sg_symbol_H-M 'P 21/c '
_cod_original_formula_sum 'C24 H38 B20 '
_cod_database_code 4317229

loop_
_symmetry_equiv_pos_as_xyz
x,y,z
-x,1/2+y,1/2-z
-x,-y,-z
x,1/2-y,1/2+z

loop_
_atom_site_label
_atom_site_type_symbol
_atom_site_fract_x
_atom_site_fract_y
_atom_site_fract_z
_atom_site_U_iso_or_equiv
_atom_site_adp_type
_atom_site_occupancy
_atom_site_symmetry_multiplicity
_atom_site_calc_flag
_atom_site_refinement_flags
_atom_site_disorder_assembly
_atom_site_disorder_group
C(1) C 0.2828(6) 0.1229(9) 0.8570(7) 0.139(3) Uani 1.00 1 d . . .
C(2) C 0.3805(7) 0.1782(5) 0.9131(5) 0.112(2) Uani 1.00 1 d . . .
C(3) C 0.4971(4) 0.1370(4) 0.9122(4) 0.074(1) Uani 1.00 1 d . . .
C(4) C 0.5163(3) 0.0440(3) 0.8553(3) 0.054(1) Uani 1.00 1 d . . .
C(5) C 0.4162(4) -0.0101(4) 0.7995(3) 0.084(2) Uani 1.00 1 d . . .
C(6) C 0.3001(4) 0.0307(8) 0.8011(5) 0.128(3) Uani 1.00 1 d . . .
C(7) C 0.6438(3) -0.0006(4) 0.8554(3) 0.066(1) Uani 1.00 1 d . . .
C(8) C 0.7066(3) 0.0373(3) 0.7566(2) 0.054(1) Uani 1.00 1 d . . .
C(9) C 0.8625(2) 0.0461(3) 0.7807(2) 0.0430(9) Uani 1.00 1 d . . .
C(10) C 0.9311(2) 0.0220(3) 0.8954(2) 0.0441(10) Uani 1.00 1 d . . .
C(11) C 0.9644(3) -0.0835(3) 0.9282(3) 0.058(1) Uani 1.00 1 d . . .
C(12) C 0.9677(3) 0.1045(3) 0.9690(3) 0.059(1) Uani 1.00 1 d . . .
B(1) B 0.6607(4) -0.0038(4) 0.6217(3) 0.061(1) Uani 1.00 1 d . . .
B(2) B 0.7063(3) 0.1004(4) 0.5362(3) 0.060(1) Uani 1.00 1 d . . .
B(3) B 0.7969(4) -0.0196(4) 0.5607(3) 0.062(1) Uani 1.00 1 d . . .
B(4) B 0.7944(3) -0.0596(4) 0.7009(3) 0.053(1) Uani 1.00 1 d . . .
B(5) B 0.7739(3) 0.1638(3) 0.7646(3) 0.051(1) Uani 1.00 1 d . . .
B(6) B 0.6481(3) 0.1345(4) 0.6611(3) 0.055(1) Uani 1.00 1 d . . .
B(7) B 0.7770(4) 0.2052(4) 0.6244(3) 0.056(1) Uani 1.00 1 d . . .
B(8) B 0.8687(4) 0.1103(4) 0.5624(3) 0.060(1) Uani 1.00 1 d . . .
B(9) B 0.9108(3) 0.1496(3) 0.7031(3) 0.052(1) Uani 1.00 1 d . . .
B(10) B 0.9237(3) 0.0107(4) 0.6637(3) 0.055(1) Uani 1.00 1 d . . .
H(1) H 0.207(6) 0.144(4) 0.866(5) 0.1651 Uiso 1.00 1 calc . . .
H(2) H 0.376(5) 0.244(4) 0.953(5) 0.1539 Uiso 1.00 1 calc . . .
H(3) H 0.569(3) 0.176(3) 0.946(3) 0.0822 Uiso 1.00 1 calc . . .
H(4) H 0.434(4) -0.076(3) 0.770(4) 0.1140 Uiso 1.00 1 calc . . .
H(5) H 0.241(5) -0.010(4) 0.762(4) 0.1429 Uiso 1.00 1 calc . . .
H(6) H 0.696(3) 0.023(3) 0.924(3) 0.0708 Uiso 1.00 1 calc . . .
H(7) H 0.641(3) -0.080(3) 0.850(3) 0.0708 Uiso 1.00 1 calc . . .
H(8) H 0.584(2) -0.055(2) 0.606(2) 0.0253 Uiso 1.00 1 calc . . .
H(9) H 0.653(3) 0.112(3) 0.453(3) 0.0811 Uiso 1.00 1 calc . . .
H(10) H 0.805(2) -0.081(2) 0.497(2) 0.0253 Uiso 1.00 1 calc . . .
H(11) H 0.798(2) -0.142(2) 0.737(2) 0.0253 Uiso 1.00 1 calc . . .
H(12) H 0.770(2) 0.206(2) 0.831(2) 0.0253 Uiso 1.00 1 calc . . .
H(13) H 0.557(2) 0.172(2) 0.674(2) 0.0253 Uiso 1.00 1 calc . . .
H(14) H 0.774(2) 0.296(2) 0.607(2) 0.0253 Uiso 1.00 1 calc . . .
H(15) H 0.920(2) 0.132(2) 0.500(2) 0.0253 Uiso 1.00 1 calc . . .
H(16) H 0.989(2) 0.190(2) 0.739(2) 0.0253 Uiso 1.00 1 calc . . .
H(17) H 1.011(3) -0.035(3) 0.681(3) 0.0811 Uiso 1.00 1 calc . . .
H(18) H 0.947(2) -0.140(2) 0.881(2) 0.0253 Uiso 1.00 1 calc . . .
H(19) H 0.945(3) 0.179(3) 0.952(3) 0.0756 Uiso 1.00 1 calc . . .

loop_
_atom_site_aniso_label
_atom_site_aniso_U_11
_atom_site_aniso_U_22
_atom_site_aniso_U_33
_atom_site_aniso_U_12
_atom_site_aniso_U_13
_atom_site_aniso_U_23
C(1) 0.068(4) 0.197(8) 0.162(7) 0.054(5) 0.049(4) 0.095(6)
C(2) 0.113(4) 0.096(5) 0.143(5) 0.035(4) 0.072(4) 0.039(4)
C(3) 0.068(3) 0.075(3) 0.082(3) -0.005(2) 0.025(2) 0.011(3)
C(4) 0.038(2) 0.074(3) 0.050(2) -0.003(2) 0.004(1) 0.020(2)
C(5) 0.059(2) 0.115(4) 0.076(3) -0.022(3) -0.001(2) 0.015(3)
C(6) 0.041(3) 0.227(9) 0.110(5) -0.025(4) -0.012(3) 0.060(5)
C(7) 0.048(2) 0.089(3) 0.061(2) 0.004(2) 0.006(2) 0.018(2)
C(8) 0.034(2) 0.076(3) 0.049(2) 0.001(2) -0.001(1) 0.009(2)
C(9) 0.033(1) 0.050(2) 0.045(2) 0.004(1) 0.001(1) -0.005(2)
C(10) 0.035(1) 0.053(3) 0.043(2) 0.012(2) 0.000(1) -0.004(2)
C(11) 0.062(2) 0.054(3) 0.052(2) 0.006(2) -0.014(2) -0.018(2)
C(12) 0.062(2) 0.053(3) 0.055(2) 0.008(2) -0.013(2) -0.006(2)
B(1) 0.047(2) 0.074(4) 0.055(2) -0.012(2) -0.013(2) 0.006(2)
B(2) 0.051(2) 0.078(3) 0.049(2) 0.001(2) -0.003(2) 0.005(2)
B(3) 0.064(2) 0.072(3) 0.046(2) 0.000(2) -0.002(2) -0.014(2)
B(4) 0.051(2) 0.053(3) 0.049(2) -0.003(2) -0.007(2) -0.002(2)
B(5) 0.047(2) 0.065(3) 0.040(2) 0.012(2) 0.003(2) -0.001(2)
B(6) 0.042(2) 0.068(3) 0.053(2) 0.009(2) -0.002(2) 0.016(2)
B(7) 0.054(2) 0.063(3) 0.051(2) 0.003(2) 0.003(2) 0.010(2)
B(8) 0.057(2) 0.077(4) 0.048(2) 0.000(2) 0.013(2) 0.002(2)
B(9) 0.039(2) 0.064(3) 0.052(2) 0.000(2) 0.003(2) -0.001(2)
B(10) 0.050(2) 0.065(3) 0.047(2) 0.006(2) 0.002(2) -0.006(2)

loop_
_atom_type_symbol
_atom_type_description
_atom_type_scat_dispersion_real
_atom_type_scat_dispersion_imag
_atom_type_scat_source
C C 0.003 0.002
;International Tables for Crystallography
(1992, Vol. C, Tables 4.2.6.8 and 6.1.1.1)
;
H H 0.000 0.000
;International Tables for Crystallography
(1992, Vol. C, Table 6.1.1.2)
;
B B 0.001 0.001
;International Tables for Crystallography
(1992, Vol. C, Tables 4.2.6.8 and 6.1.1.1)
;

loop_
_geom_angle_atom_site_label_1
_geom_angle_atom_site_label_2
_geom_angle_atom_site_label_3
_geom_angle
_geom_angle_site_symmetry_1
_geom_angle_site_symmetry_2
_geom_angle_site_symmetry_3
_geom_angle_publ_flag
C(2) C(1) C(6) 120.5(6) . . . yes
C(1) C(2) C(3) 118.8(6) . . . yes
C(2) C(3) C(4) 121.4(5) . . . yes
C(3) C(4) C(5) 118.5(4) . . . yes
C(3) C(4) C(7) 121.0(3) . . . yes
C(5) C(4) C(7) 120.5(4) . . . yes
C(4) C(5) C(6) 119.9(5) . . . yes
C(1) C(6) C(5) 120.8(6) . . . yes
C(4) C(7) C(8) 114.4(3) . . . yes
C(7) C(8) C(9) 116.2(2) . . . yes
C(7) C(8) B(1) 123.2(3) . . . yes
C(7) C(8) B(4) 115.7(3) . . . yes
C(7) C(8) B(5) 118.0(3) . . . yes
C(7) C(8) B(6) 124.4(3) . . . yes
C(9) C(8) B(1) 109.5(2) . . . yes
C(9) C(8) B(4) 60.2(2) . . . yes
C(9) C(8) B(5) 61.1(2) . . . yes
C(9) C(8) B(6) 110.1(2) . . . yes
B(1) C(8) B(4) 62.1(2) . . . yes
B(1) C(8) B(5) 112.7(3) . . . yes
B(1) C(8) B(6) 62.2(2) . . . yes
B(4) C(8) B(5) 112.4(2) . . . yes
B(4) C(8) B(6) 113.1(3) . . . yes
B(5) C(8) B(6) 61.9(2) . . . yes
C(8) C(9) C(10) 120.3(2) . . . yes
C(8) C(9) B(4) 60.6(2) . . . yes
C(8) C(9) B(5) 59.8(2) . . . yes
C(8) C(9) B(9) 109.8(2) . . . yes
C(8) C(9) B(10) 110.5(2) . . . yes
C(10) C(9) B(4) 119.2(3) . . . yes
C(10) C(9) B(5) 117.7(3) . . . yes
C(10) C(9) B(9) 119.7(2) . . . yes
C(10) C(9) B(10) 120.4(2) . . . yes
B(4) C(9) B(5) 111.7(2) . . . yes
B(4) C(9) B(9) 113.4(2) . . . yes
B(4) C(9) B(10) 62.4(2) . . . yes
B(5) C(9) B(9) 62.3(2) . . . yes
B(5) C(9) B(10) 113.6(3) . . . yes
B(9) C(9) B(10) 62.8(2) . . . yes
C(9) C(10) C(11) 121.5(3) . . . yes
C(9) C(10) C(12) 121.0(3) . . . yes
C(11) C(10) C(12) 117.5(3) . . . yes
C(10) C(11) C(12) 121.2(3) . . 3_757 yes
C(10) C(12) C(11) 121.3(3) . . 3_757 yes
C(8) B(1) B(2) 106.0(3) . . . yes
C(8) B(1) B(3) 106.0(2) . . . yes
C(8) B(1) B(4) 59.4(2) . . . yes
C(8) B(1) B(6) 59.1(2) . . . yes
B(2) B(1) B(3) 60.4(2) . . . yes
B(2) B(1) B(4) 108.2(3) . . . yes
B(2) B(1) B(6) 60.2(2) . . . yes
B(3) B(1) B(4) 59.7(2) . . . yes
B(3) B(1) B(6) 108.6(3) . . . yes
B(4) B(1) B(6) 108.4(3) . . . yes
B(1) B(2) B(3) 60.2(2) . . . yes
B(1) B(2) B(6) 60.2(2) . . . yes
B(1) B(2) B(7) 108.0(3) . . . yes
B(1) B(2) B(8) 108.0(3) . . . yes
B(3) B(2) B(6) 108.5(3) . . . yes
B(3) B(2) B(7) 108.1(3) . . . yes
B(3) B(2) B(8) 60.0(2) . . . yes
B(6) B(2) B(7) 60.0(2) . . . yes
B(6) B(2) B(8) 108.1(3) . . . yes
B(7) B(2) B(8) 60.0(2) . . . yes
B(1) B(3) B(2) 59.4(2) . . . yes
B(1) B(3) B(4) 60.1(2) . . . yes
B(1) B(3) B(8) 107.4(3) . . . yes
B(1) B(3) B(10) 108.2(3) . . . yes
B(2) B(3) B(4) 107.7(3) . . . yes
B(2) B(3) B(8) 59.9(2) . . . yes
B(2) B(3) B(10) 108.1(3) . . . yes
B(4) B(3) B(8) 107.8(3) . . . yes
B(4) B(3) B(10) 60.2(2) . . . yes
B(8) B(3) B(10) 59.9(2) . . . yes
C(8) B(4) C(9) 59.2(2) . . . yes
C(8) B(4) B(1) 58.5(2) . . . yes
C(8) B(4) B(3) 105.6(3) . . . yes
C(8) B(4) B(10) 106.2(3) . . . yes
C(9) B(4) B(1) 105.8(3) . . . yes
C(9) B(4) B(3) 105.2(3) . . . yes
C(9) B(4) B(10) 58.4(2) . . . yes
B(1) B(4) B(3) 60.1(2) . . . yes
B(1) B(4) B(10) 108.1(3) . . . yes
B(3) B(4) B(10) 60.0(2) . . . yes
C(8) B(5) C(9) 59.2(2) . . . yes
C(8) B(5) B(6) 59.2(2) . . . yes
C(8) B(5) B(7) 105.8(3) . . . yes
C(8) B(5) B(9) 105.8(3) . . . yes
C(9) B(5) B(6) 106.4(3) . . . yes
C(9) B(5) B(7) 104.9(3) . . . yes
C(9) B(5) B(9) 58.0(2) . . . yes
B(6) B(5) B(7) 60.1(2) . . . yes
B(6) B(5) B(9) 108.0(3) . . . yes
B(7) B(5) B(9) 59.8(2) . . . yes
C(8) B(6) B(1) 58.7(2) . . . yes
C(8) B(6) B(2) 105.2(3) . . . yes
C(8) B(6) B(5) 58.9(2) . . . yes
C(8) B(6) B(7) 105.6(2) . . . yes
B(1) B(6) B(2) 59.6(2) . . . yes
B(1) B(6) B(5) 107.5(3) . . . yes
B(1) B(6) B(7) 107.7(3) . . . yes
B(2) B(6) B(5) 108.0(3) . . . yes
B(2) B(6) B(7) 60.2(2) . . . yes
B(5) B(6) B(7) 60.2(2) . . . yes
B(2) B(7) B(5) 107.4(3) . . . yes
B(2) B(7) B(6) 59.9(2) . . . yes
B(2) B(7) B(8) 60.0(2) . . . yes
B(2) B(7) B(9) 107.7(3) . . . yes
B(5) B(7) B(6) 59.7(2) . . . yes
B(5) B(7) B(8) 107.8(3) . . . yes
B(5) B(7) B(9) 60.3(2) . . . yes
B(6) B(7) B(8) 108.0(3) . . . yes
B(6) B(7) B(9) 108.2(3) . . . yes
B(8) B(7) B(9) 59.7(2) . . . yes
B(2) B(8) B(3) 60.1(2) . . . yes
B(2) B(8) B(7) 60.0(2) . . . yes
B(2) B(8) B(9) 108.1(3) . . . yes
B(2) B(8) B(10) 108.2(3) . . . yes
B(3) B(8) B(7) 108.3(3) . . . yes
B(3) B(8) B(9) 108.2(3) . . . yes
B(3) B(8) B(10) 59.9(2) . . . yes
B(7) B(8) B(9) 60.1(2) . . . yes
B(7) B(8) B(10) 108.6(3) . . . yes
B(9) B(8) B(10) 60.4(2) . . . yes
C(9) B(9) B(5) 59.7(2) . . . yes
C(9) B(9) B(7) 106.3(3) . . . yes
C(9) B(9) B(8) 105.5(3) . . . yes
C(9) B(9) B(10) 58.6(2) . . . yes
B(5) B(9) B(7) 59.9(2) . . . yes
B(5) B(9) B(8) 107.9(3) . . . yes
B(5) B(9) B(10) 108.1(3) . . . yes
B(7) B(9) B(8) 60.2(2) . . . yes
B(7) B(9) B(10) 108.4(3) . . . yes
B(8) B(9) B(10) 60.0(2) . . . yes
C(9) B(10) B(3) 105.7(3) . . . yes
C(9) B(10) B(4) 59.2(2) . . . yes
C(9) B(10) B(8) 105.1(3) . . . yes
C(9) B(10) B(9) 58.6(2) . . . yes
B(3) B(10) B(4) 59.8(2) . . . yes
B(3) B(10) B(8) 60.1(2) . . . yes
B(3) B(10) B(9) 107.7(3) . . . yes
B(4) B(10) B(8) 107.5(3) . . . yes
B(4) B(10) B(9) 107.4(3) . . . yes
B(8) B(10) B(9) 59.6(2) . . . yes

loop_
_geom_bond_atom_site_label_1
_geom_bond_atom_site_label_2
_geom_bond_distance
_geom_bond_site_symmetry_1
_geom_bond_site_symmetry_2
_geom_bond_publ_flag
C(1) C(2) 1.365(10) . . yes
C(1) C(6) 1.342(9) . . yes
C(2) C(3) 1.379(7) . . yes
C(3) C(4) 1.361(5) . . yes
C(4) C(5) 1.376(5) . . yes
C(4) C(7) 1.504(5) . . yes
C(5) C(6) 1.373(8) . . yes
C(7) C(8) 1.532(5) . . yes
C(8) C(9) 1.701(4) . . yes
C(8) B(1) 1.709(5) . . yes
C(8) B(4) 1.726(5) . . yes
C(8) B(5) 1.712(5) . . yes
C(8) B(6) 1.716(5) . . yes
C(9) C(10) 1.509(4) . . yes
C(9) B(4) 1.719(5) . . yes
C(9) B(5) 1.734(5) . . yes
C(9) B(9) 1.704(5) . . yes
C(9) B(10) 1.704(5) . . yes
C(10) C(11) 1.384(4) . . yes
C(10) C(12) 1.366(5) . . yes
C(11) C(12) 1.378(4) . 3_757 yes
B(1) B(2) 1.757(6) . . yes
B(1) B(3) 1.772(6) . . yes
B(1) B(4) 1.772(5) . . yes
B(1) B(6) 1.769(6) . . yes
B(2) B(3) 1.775(6) . . yes
B(2) B(6) 1.769(6) . . yes
B(2) B(7) 1.773(6) . . yes
B(2) B(8) 1.773(6) . . yes
B(3) B(4) 1.765(6) . . yes
B(3) B(8) 1.773(6) . . yes
B(3) B(10) 1.770(5) . . yes
B(4) B(10) 1.774(6) . . yes
B(5) B(6) 1.763(5) . . yes
B(5) B(7) 1.771(5) . . yes
B(5) B(9) 1.780(5) . . yes
B(6) B(7) 1.770(6) . . yes
B(7) B(8) 1.772(6) . . yes
B(7) B(9) 1.770(5) . . yes
B(8) B(9) 1.762(5) . . yes
B(8) B(10) 1.770(6) . . yes
B(9) B(10) 1.776(6) . . yes

loop_
_geom_contact_atom_site_label_1
_geom_contact_atom_site_label_2
_geom_contact_distance
_geom_contact_site_symmetry_1
_geom_contact_site_symmetry_2
_geom_contact_publ_flag
C(2) C(7) 3.579(7) . 3_657 ?
C(3) C(4) 3.594(5) . 3_657 ?

loop_
_geom_torsion_atom_site_label_1
_geom_torsion_atom_site_label_2
_geom_torsion_atom_site_label_3
_geom_torsion_atom_site_label_4
_geom_torsion
_geom_torsion_site_symmetry_1
_geom_torsion_site_symmetry_2
_geom_torsion_site_symmetry_3
_geom_torsion_site_symmetry_4
_geom_torsion_publ_flag
C(1) C(2) C(3) C(4) 1.0(7) . . . . yes
C(1) C(6) C(5) C(4) -0.2(8) . . . . yes
C(2) C(1) C(6) C(5) 0.2(10) . . . . yes
C(2) C(3) C(4) C(5) -1.0(6) . . . . yes
C(2) C(3) C(4) C(7) -179.7(4) . . . . yes
C(3) C(2) C(1) C(6) -0.6(9) . . . . yes
C(3) C(4) C(5) C(6) 0.6(6) . . . . yes
C(3) C(4) C(7) C(8) -93.3(4) . . . . yes
C(4) C(7) C(8) C(9) 150.5(3) . . . . yes
C(4) C(7) C(8) B(1) -69.4(5) . . . . yes
C(4) C(7) C(8) B(4) -141.6(3) . . . . yes
C(4) C(7) C(8) B(5) 81.0(4) . . . . yes
C(4) C(7) C(8) B(6) 7.4(5) . . . . yes
C(5) C(4) C(7) C(8) 88.1(5) . . . . yes
C(6) C(5) C(4) C(7) 179.3(4) . . . . yes
C(7) C(8) C(9) C(10) -2.6(5) . . . . yes
C(7) C(8) C(9) B(4) 106.0(3) . . . . yes
C(7) C(8) C(9) B(5) -109.0(3) . . . . yes
C(7) C(8) C(9) B(9) -147.7(3) . . . . yes
C(7) C(8) C(9) B(10) 144.9(3) . . . . yes
C(7) C(8) B(1) B(2) 154.1(3) . . . . yes
C(7) C(8) B(1) B(3) -142.8(3) . . . . yes
C(7) C(8) B(1) B(4) -103.9(4) . . . . yes
C(7) C(8) B(1) B(6) 114.8(3) . . . . yes
C(7) C(8) B(4) C(9) -106.8(3) . . . . yes
C(7) C(8) B(4) B(1) 115.6(3) . . . . yes
C(7) C(8) B(4) B(3) 154.5(3) . . . . yes
C(7) C(8) B(4) B(10) -142.8(3) . . . . yes
C(7) C(8) B(5) C(9) 106.1(3) . . . . yes
C(7) C(8) B(5) B(6) -116.2(3) . . . . yes
C(7) C(8) B(5) B(7) -155.7(3) . . . . yes
C(7) C(8) B(5) B(9) 141.9(3) . . . . yes
C(7) C(8) B(6) B(1) -112.8(4) . . . . yes
C(7) C(8) B(6) B(2) -151.7(3) . . . . yes
C(7) C(8) B(6) B(5) 106.2(4) . . . . yes
C(7) C(8) B(6) B(7) 145.7(3) . . . . yes
C(8) C(9) C(10) C(11) 85.7(4) . . . . yes
C(8) C(9) C(10) C(12) -97.3(4) . . . . yes
C(8) C(9) B(4) B(1) 36.7(2) . . . . yes
C(8) C(9) B(4) B(3) 99.3(3) . . . . yes
C(8) C(9) B(4) B(10) 138.4(3) . . . . yes
C(8) C(9) B(5) B(6) -37.1(2) . . . . yes
C(8) C(9) B(5) B(7) -99.7(3) . . . . yes
C(8) C(9) B(5) B(9) -138.4(2) . . . . yes
C(8) C(9) B(9) B(5) 37.6(2) . . . . yes
C(8) C(9) B(9) B(7) -1.5(3) . . . . yes
C(8) C(9) B(9) B(8) -64.4(3) . . . . yes
C(8) C(9) B(9) B(10) -103.5(3) . . . . yes
C(8) C(9) B(10) B(3) 1.0(4) . . . . yes
C(8) C(9) B(10) B(4) -38.1(3) . . . . yes
C(8) C(9) B(10) B(8) 63.6(3) . . . . yes
C(8) C(9) B(10) B(9) 102.4(3) . . . . yes
C(8) B(1) B(2) B(3) 99.6(3) . . . . yes
C(8) B(1) B(2) B(6) -38.8(2) . . . . yes
C(8) B(1) B(2) B(7) -1.3(3) . . . . yes
C(8) B(1) B(2) B(8) 62.1(3) . . . . yes
C(8) B(1) B(3) B(2) -99.6(3) . . . . yes
C(8) B(1) B(3) B(4) 38.7(3) . . . . yes
C(8) B(1) B(3) B(8) -62.2(3) . . . . yes
C(8) B(1) B(3) B(10) 1.1(4) . . . . yes
C(8) B(1) B(4) C(9) -37.0(2) . . . . yes
C(8) B(1) B(4) B(3) -135.7(3) . . . . yes
C(8) B(1) B(4) B(10) -98.3(3) . . . . yes
C(8) B(1) B(6) B(2) 135.4(3) . . . . yes
C(8) B(1) B(6) B(5) 34.4(2) . . . . yes
C(8) B(1) B(6) B(7) 97.9(3) . . . . yes
C(8) B(4) C(9) C(10) 110.4(3) . . . . yes
C(8) B(4) C(9) B(5) -32.3(2) . . . . yes
C(8) B(4) C(9) B(9) -100.4(3) . . . . yes
C(8) B(4) C(9) B(10) -138.4(3) . . . . yes
C(8) B(4) B(1) B(2) 98.2(3) . . . . yes
C(8) B(4) B(1) B(3) 135.7(3) . . . . yes
C(8) B(4) B(1) B(6) 34.4(3) . . . . yes
C(8) B(4) B(3) B(1) -38.2(3) . . . . yes
C(8) B(4) B(3) B(2) -1.2(3) . . . . yes
C(8) B(4) B(3) B(8) 62.0(3) . . . . yes
C(8) B(4) B(3) B(10) 99.9(3) . . . . yes
C(8) B(4) B(10) C(9) 36.4(2) . . . . yes
C(8) B(4) B(10) B(3) -99.0(3) . . . . yes
C(8) B(4) B(10) B(8) -61.1(3) . . . . yes
C(8) B(4) B(10) B(9) 1.7(3) . . . . yes
C(8) B(5) C(9) C(10) -110.7(3) . . . . yes
C(8) B(5) C(9) B(4) 32.6(2) . . . . yes
C(8) B(5) C(9) B(9) 138.4(2) . . . . yes
C(8) B(5) C(9) B(10) 100.8(3) . . . . yes
C(8) B(5) B(6) B(1) -34.4(3) . . . . yes
C(8) B(5) B(6) B(2) -97.2(3) . . . . yes
C(8) B(5) B(6) B(7) -135.1(3) . . . . yes
C(8) B(5) B(7) B(2) 1.4(3) . . . . yes
C(8) B(5) B(7) B(6) 39.0(3) . . . . yes
C(8) B(5) B(7) B(8) -61.9(3) . . . . yes
C(8) B(5) B(7) B(9) -99.4(3) . . . . yes
C(8) B(5) B(9) C(9) -36.3(2) . . . . yes
C(8) B(5) B(9) B(7) 99.3(3) . . . . yes
C(8) B(5) B(9) B(8) 61.5(3) . . . . yes
C(8) B(5) B(9) B(10) -2.0(3) . . . . yes
C(8) B(6) B(1) B(2) -135.4(3) . . . . yes
C(8) B(6) B(1) B(3) -97.9(3) . . . . yes
C(8) B(6) B(1) B(4) -34.5(3) . . . . yes
C(8) B(6) B(2) B(1) 38.4(2) . . . . yes
C(8) B(6) B(2) B(3) 1.1(4) . . . . yes
C(8) B(6) B(2) B(7) -99.6(3) . . . . yes
C(8) B(6) B(2) B(8) -62.4(4) . . . . yes
C(8) B(6) B(5) C(9) 37.1(2) . . . . yes
C(8) B(6) B(5) B(7) 135.1(3) . . . . yes
C(8) B(6) B(5) B(9) 98.0(3) . . . . yes
C(8) B(6) B(7) B(2) 98.8(3) . . . . yes
C(8) B(6) B(7) B(5) -38.9(3) . . . . yes
C(8) B(6) B(7) B(8) 61.6(3) . . . . yes
C(8) B(6) B(7) B(9) -1.5(4) . . . . yes
C(9) C(8) B(1) B(2) -63.6(3) . . . . yes
C(9) C(8) B(1) B(3) -0.5(4) . . . . yes
C(9) C(8) B(1) B(4) 38.4(3) . . . . yes
C(9) C(8) B(1) B(6) -103.0(3) . . . . yes
C(9) C(8) B(4) B(1) -137.6(3) . . . . yes
C(9) C(8) B(4) B(3) -98.7(3) . . . . yes
C(9) C(8) B(4) B(10) -36.0(2) . . . . yes
C(9) C(8) B(5) B(6) 137.7(3) . . . . yes
C(9) C(8) B(5) B(7) 98.2(3) . . . . yes
C(9) C(8) B(5) B(9) 35.8(2) . . . . yes
C(9) C(8) B(6) B(1) 102.1(3) . . . . yes
C(9) C(8) B(6) B(2) 63.3(3) . . . . yes
C(9) C(8) B(6) B(5) -38.9(2) . . . . yes
C(9) C(8) B(6) B(7) 0.6(4) . . . . yes
C(9) C(10) C(11) C(12) 176.7(3) . . . 3_757 yes
C(9) C(10) C(12) C(11) -176.7(3) . . . 3_757 yes
C(9) B(4) C(8) B(1) 137.6(3) . . . . yes
C(9) B(4) C(8) B(5) 32.9(2) . . . . yes
C(9) B(4) C(8) B(6) 100.7(3) . . . . yes
C(9) B(4) B(1) B(2) 61.2(3) . . . . yes
C(9) B(4) B(1) B(3) 98.7(3) . . . . yes
C(9) B(4) B(1) B(6) -2.6(4) . . . . yes
C(9) B(4) B(3) B(1) -99.8(3) . . . . yes
C(9) B(4) B(3) B(2) -62.8(3) . . . . yes
C(9) B(4) B(3) B(8) 0.4(3) . . . . yes
C(9) B(4) B(3) B(10) 38.3(3) . . . . yes
C(9) B(4) B(10) B(3) -135.4(3) . . . . yes
C(9) B(4) B(10) B(8) -97.4(3) . . . . yes
C(9) B(4) B(10) B(9) -34.7(2) . . . . yes
C(9) B(5) C(8) B(1) -100.5(3) . . . . yes
C(9) B(5) C(8) B(4) -32.6(2) . . . . yes
C(9) B(5) C(8) B(6) -137.7(3) . . . . yes
C(9) B(5) B(6) B(1) 2.7(4) . . . . yes
C(9) B(5) B(6) B(2) -60.2(3) . . . . yes
C(9) B(5) B(6) B(7) -98.0(3) . . . . yes
C(9) B(5) B(7) B(2) 63.0(3) . . . . yes
C(9) B(5) B(7) B(6) 100.6(3) . . . . yes
C(9) B(5) B(7) B(8) -0.3(3) . . . . yes
C(9) B(5) B(7) B(9) -37.8(2) . . . . yes
C(9) B(5) B(9) B(7) 135.6(3) . . . . yes
C(9) B(5) B(9) B(8) 97.8(3) . . . . yes
C(9) B(5) B(9) B(10) 34.4(2) . . . . yes
C(9) B(9) B(5) B(6) -98.4(3) . . . . yes
C(9) B(9) B(5) B(7) -135.6(3) . . . . yes
C(9) B(9) B(7) B(2) -61.4(3) . . . . yes
C(9) B(9) B(7) B(5) 39.0(3) . . . . yes
C(9) B(9) B(7) B(6) 1.9(4) . . . . yes
C(9) B(9) B(7) B(8) -98.8(3) . . . . yes
C(9) B(9) B(8) B(2) 62.7(3) . . . . yes
C(9) B(9) B(8) B(3) -0.9(3) . . . . yes
C(9) B(9) B(8) B(7) 100.2(3) . . . . yes
C(9) B(9) B(8) B(10) -38.4(2) . . . . yes
C(9) B(9) B(10) B(3) 97.9(3) . . . . yes
C(9) B(9) B(10) B(4) 34.9(2) . . . . yes
C(9) B(9) B(10) B(8) 135.4(3) . . . . yes
C(9) B(10) B(3) B(1) -1.3(4) . . . . yes
C(9) B(10) B(3) B(2) 61.6(4) . . . . yes
C(9) B(10) B(3) B(4) -38.8(3) . . . . yes
C(9) B(10) B(3) B(8) 98.7(3) . . . . yes
C(9) B(10) B(4) B(1) 97.8(3) . . . . yes
C(9) B(10) B(4) B(3) 135.4(3) . . . . yes
C(9) B(10) B(8) B(2) -62.5(3) . . . . yes
C(9) B(10) B(8) B(3) -99.7(3) . . . . yes
C(9) B(10) B(8) B(7) 1.1(3) . . . . yes
C(9) B(10) B(8) B(9) 38.3(2) . . . . yes
C(9) B(10) B(9) B(5) -34.8(2) . . . . yes
C(9) B(10) B(9) B(7) -98.2(3) . . . . yes
C(9) B(10) B(9) B(8) -135.4(3) . . . . yes
C(10) C(9) C(8) B(1) -147.8(3) . . . . yes
C(10) C(9) C(8) B(4) -108.6(3) . . . . yes
C(10) C(9) C(8) B(5) 106.4(3) . . . . yes
C(10) C(9) C(8) B(6) 145.6(3) . . . . yes
C(10) C(9) B(4) B(1) 147.0(3) . . . . yes
C(10) C(9) B(4) B(3) -150.3(3) . . . . yes
C(10) C(9) B(4) B(10) -111.2(3) . . . . yes
C(10) C(9) B(5) B(6) -147.8(3) . . . . yes
C(10) C(9) B(5) B(7) 149.6(3) . . . . yes
C(10) C(9) B(5) B(9) 110.9(3) . . . . yes
C(10) C(9) B(9) B(5) -107.7(3) . . . . yes
C(10) C(9) B(9) B(7) -146.8(3) . . . . yes
C(10) C(9) B(9) B(8) 150.3(3) . . . . yes
C(10) C(9) B(9) B(10) 111.2(3) . . . . yes
C(10) C(9) B(10) B(3) 148.4(3) . . . . yes
C(10) C(9) B(10) B(4) 109.4(3) . . . . yes
C(10) C(9) B(10) B(8) -149.0(3) . . . . yes
C(10) C(9) B(10) B(9) -110.1(3) . . . . yes
C(11) C(10) C(9) B(4) 14.7(4) . . . . yes
C(11) C(10) C(9) B(5) 155.1(3) . . . . yes
C(11) C(10) C(9) B(9) -132.6(3) . . . . yes
C(11) C(10) C(9) B(10) -58.6(4) . . . . yes
C(12) C(10) C(9) B(4) -168.3(3) . . . . yes
C(12) C(10) C(9) B(5) -27.9(4) . . . . yes
C(12) C(10) C(9) B(9) 44.4(4) . . . . yes
C(12) C(10) C(9) B(10) 118.4(3) . . . . yes
B(1) C(8) C(9) B(4) -39.2(3) . . . . yes
B(1) C(8) C(9) B(5) 105.8(3) . . . . yes
B(1) C(8) C(9) B(9) 67.1(3) . . . . yes
B(1) C(8) C(9) B(10) -0.3(4) . . . . yes
B(1) C(8) B(4) B(3) 38.9(3) . . . . yes
B(1) C(8) B(4) B(10) 101.6(3) . . . . yes
B(1) C(8) B(5) B(6) 37.1(3) . . . . yes
B(1) C(8) B(5) B(7) -2.3(3) . . . . yes
B(1) C(8) B(5) B(9) -64.7(3) . . . . yes
B(1) C(8) B(6) B(2) -38.8(3) . . . . yes
B(1) C(8) B(6) B(5) -141.0(3) . . . . yes
B(1) C(8) B(6) B(7) -101.5(3) . . . . yes
B(1) B(2) B(3) B(4) -37.3(3) . . . . yes
B(1) B(2) B(3) B(8) -138.0(3) . . . . yes
B(1) B(2) B(3) B(10) -100.9(3) . . . . yes
B(1) B(2) B(6) B(5) 100.1(3) . . . . yes
B(1) B(2) B(6) B(7) 138.0(3) . . . . yes
B(1) B(2) B(7) B(5) -0.1(4) . . . . yes
B(1) B(2) B(7) B(6) -37.6(3) . . . . yes
B(1) B(2) B(7) B(8) 100.8(3) . . . . yes
B(1) B(2) B(7) B(9) 63.6(3) . . . . yes
B(1) B(2) B(8) B(3) 37.7(3) . . . . yes
B(1) B(2) B(8) B(7) -100.8(3) . . . . yes
B(1) B(2) B(8) B(9) -63.3(4) . . . . yes
B(1) B(2) B(8) B(10) 0.6(4) . . . . yes
B(1) B(3) B(2) B(6) 37.4(3) . . . . yes
B(1) B(3) B(2) B(7) 100.9(3) . . . . yes
B(1) B(3) B(2) B(8) 138.0(3) . . . . yes
B(1) B(3) B(4) B(10) -138.1(3) . . . . yes
B(1) B(3) B(8) B(2) -37.1(3) . . . . yes
B(1) B(3) B(8) B(7) 0.1(3) . . . . yes
B(1) B(3) B(8) B(9) 63.7(3) . . . . yes
B(1) B(3) B(8) B(10) 101.4(3) . . . . yes
B(1) B(3) B(10) B(4) 37.6(3) . . . . yes
B(1) B(3) B(10) B(8) -99.9(3) . . . . yes
B(1) B(3) B(10) B(9) -62.7(4) . . . . yes
B(1) B(4) C(8) B(5) -104.7(3) . . . . yes
B(1) B(4) C(8) B(6) -36.9(3) . . . . yes
B(1) B(4) C(9) B(5) 4.4(4) . . . . yes
B(1) B(4) C(9) B(9) -63.7(3) . . . . yes
B(1) B(4) C(9) B(10) -101.8(3) . . . . yes
B(1) B(4) B(3) B(2) 36.9(3) . . . . yes
B(1) B(4) B(3) B(8) 100.2(3) . . . . yes
B(1) B(4) B(3) B(10) 138.1(3) . . . . yes
B(1) B(4) B(10) B(3) -37.5(3) . . . . yes
B(1) B(4) B(10) B(8) 0.4(4) . . . . yes
B(1) B(4) B(10) B(9) 63.2(3) . . . . yes
B(1) B(6) C(8) B(4) 36.9(3) . . . . yes
B(1) B(6) C(8) B(5) 141.0(3) . . . . yes
B(1) B(6) B(2) B(3) -37.4(3) . . . . yes
B(1) B(6) B(2) B(7) -138.0(3) . . . . yes
B(1) B(6) B(2) B(8) -100.9(3) . . . . yes
B(1) B(6) B(5) B(7) 100.7(3) . . . . yes
B(1) B(6) B(5) B(9) 63.7(4) . . . . yes
B(1) B(6) B(7) B(2) 37.2(2) . . . . yes
B(1) B(6) B(7) B(5) -100.4(3) . . . . yes
B(1) B(6) B(7) B(8) 0.1(3) . . . . yes
B(1) B(6) B(7) B(9) -63.1(3) . . . . yes
B(2) B(1) C(8) B(4) -102.0(3) . . . . yes
B(2) B(1) C(8) B(5) 2.3(4) . . . . yes
B(2) B(1) C(8) B(6) 39.3(3) . . . . yes
B(2) B(1) B(3) B(4) 138.3(3) . . . . yes
B(2) B(1) B(3) B(8) 37.4(3) . . . . yes
B(2) B(1) B(3) B(10) 100.7(3) . . . . yes
B(2) B(1) B(4) B(3) -37.5(3) . . . . yes
B(2) B(1) B(4) B(10) 0.0(4) . . . . yes
B(2) B(1) B(6) B(5) -101.0(3) . . . . yes
B(2) B(1) B(6) B(7) -37.5(2) . . . . yes
B(2) B(3) B(1) B(4) -138.3(3) . . . . yes
B(2) B(3) B(1) B(6) -37.4(2) . . . . yes
B(2) B(3) B(4) B(10) -101.2(3) . . . . yes
B(2) B(3) B(8) B(7) 37.2(3) . . . . yes
B(2) B(3) B(8) B(9) 100.8(3) . . . . yes
B(2) B(3) B(8) B(10) 138.6(3) . . . . yes
B(2) B(3) B(10) B(4) 100.4(3) . . . . yes
B(2) B(3) B(10) B(8) -37.1(3) . . . . yes
B(2) B(3) B(10) B(9) 0.2(4) . . . . yes
B(2) B(6) C(8) B(4) -1.9(3) . . . . yes
B(2) B(6) C(8) B(5) 102.1(3) . . . . yes
B(2) B(6) B(1) B(3) 37.5(2) . . . . yes
B(2) B(6) B(1) B(4) 100.9(3) . . . . yes
B(2) B(6) B(5) B(7) 37.9(3) . . . . yes
B(2) B(6) B(5) B(9) 0.8(4) . . . . yes
B(2) B(6) B(7) B(5) -137.7(3) . . . . yes
B(2) B(6) B(7) B(8) -37.2(2) . . . . yes
B(2) B(6) B(7) B(9) -100.3(3) . . . . yes
B(2) B(7) B(5) B(6) -37.6(3) . . . . yes
B(2) B(7) B(5) B(9) 100.8(3) . . . . yes
B(2) B(7) B(6) B(5) 137.7(3) . . . . yes
B(2) B(7) B(8) B(3) -37.2(3) . . . . yes
B(2) B(7) B(8) B(9) -138.1(3) . . . . yes
B(2) B(7) B(8) B(10) -100.8(3) . . . . yes
B(2) B(7) B(9) B(5) -100.4(3) . . . . yes
B(2) B(7) B(9) B(8) 37.4(3) . . . . yes
B(2) B(7) B(9) B(10) 0.2(4) . . . . yes
B(2) B(8) B(3) B(4) -100.5(3) . . . . yes
B(2) B(8) B(3) B(10) -138.6(3) . . . . yes
B(2) B(8) B(7) B(5) 100.3(3) . . . . yes
B(2) B(8) B(7) B(6) 37.1(3) . . . . yes
B(2) B(8) B(7) B(9) 138.1(3) . . . . yes
B(2) B(8) B(9) B(5) 0.1(4) . . . . yes
B(2) B(8) B(9) B(7) -37.5(3) . . . . yes
B(2) B(8) B(9) B(10) 101.1(3) . . . . yes
B(2) B(8) B(10) B(3) 37.2(3) . . . . yes
B(2) B(8) B(10) B(4) -0.6(4) . . . . yes
B(2) B(8) B(10) B(9) -100.9(3) . . . . yes
B(3) B(1) C(8) B(4) -38.9(3) . . . . yes
B(3) B(1) C(8) B(5) 65.4(4) . . . . yes
B(3) B(1) C(8) B(6) 102.5(3) . . . . yes
B(3) B(1) B(2) B(6) -138.5(3) . . . . yes
B(3) B(1) B(2) B(7) -101.0(3) . . . . yes
B(3) B(1) B(2) B(8) -37.5(3) . . . . yes
B(3) B(1) B(4) B(10) 37.5(3) . . . . yes
B(3) B(1) B(6) B(5) -63.5(3) . . . . yes
B(3) B(1) B(6) B(7) 0.0(3) . . . . yes
B(3) B(2) B(1) B(4) 37.2(3) . . . . yes
B(3) B(2) B(1) B(6) 138.5(3) . . . . yes
B(3) B(2) B(6) B(5) 62.8(4) . . . . yes
B(3) B(2) B(6) B(7) 100.7(3) . . . . yes
B(3) B(2) B(7) B(5) -63.8(4) . . . . yes
B(3) B(2) B(7) B(6) -101.3(3) . . . . yes
B(3) B(2) B(7) B(8) 37.1(3) . . . . yes
B(3) B(2) B(7) B(9) -0.1(4) . . . . yes
B(3) B(2) B(8) B(7) -138.5(3) . . . . yes
B(3) B(2) B(8) B(9) -101.0(3) . . . . yes
B(3) B(2) B(8) B(10) -37.1(3) . . . . yes
B(3) B(4) C(8) B(5) -65.8(3) . . . . yes
B(3) B(4) C(8) B(6) 2.0(3) . . . . yes
B(3) B(4) C(9) B(5) 67.1(3) . . . . yes
B(3) B(4) C(9) B(9) -1.1(3) . . . . yes
B(3) B(4) C(9) B(10) -39.1(3) . . . . yes
B(3) B(4) B(1) B(6) -101.3(3) . . . . yes
B(3) B(4) B(10) B(8) 37.9(3) . . . . yes
B(3) B(4) B(10) B(9) 100.7(3) . . . . yes
B(3) B(8) B(2) B(6) 101.3(3) . . . . yes
B(3) B(8) B(2) B(7) 138.5(3) . . . . yes
B(3) B(8) B(7) B(5) 63.0(3) . . . . yes
B(3) B(8) B(7) B(6) -0.1(3) . . . . yes
B(3) B(8) B(7) B(9) 100.9(3) . . . . yes
B(3) B(8) B(9) B(5) -63.4(4) . . . . yes
B(3) B(8) B(9) B(7) -101.1(3) . . . . yes
B(3) B(8) B(9) B(10) 37.5(3) . . . . yes
B(3) B(8) B(10) B(4) -37.8(3) . . . . yes
B(3) B(8) B(10) B(9) -138.0(3) . . . . yes
B(3) B(10) C(9) B(4) 39.1(3) . . . . yes
B(3) B(10) C(9) B(5) -64.0(4) . . . . yes
B(3) B(10) C(9) B(9) -101.4(3) . . . . yes
B(3) B(10) B(8) B(7) 100.8(3) . . . . yes
B(3) B(10) B(8) B(9) 138.0(3) . . . . yes
B(3) B(10) B(9) B(5) 63.1(3) . . . . yes
B(3) B(10) B(9) B(7) -0.3(4) . . . . yes
B(3) B(10) B(9) B(8) -37.5(3) . . . . yes
B(4) C(8) C(9) B(5) 145.0(3) . . . . yes
B(4) C(8) C(9) B(9) 106.3(3) . . . . yes
B(4) C(8) C(9) B(10) 38.9(3) . . . . yes
B(4) C(8) B(1) B(6) -141.3(3) . . . . yes
B(4) C(8) B(5) B(6) 105.1(3) . . . . yes
B(4) C(8) B(5) B(7) 65.6(3) . . . . yes
B(4) C(8) B(5) B(9) 3.2(3) . . . . yes
B(4) C(8) B(6) B(5) -104.1(3) . . . . yes
B(4) C(8) B(6) B(7) -64.6(3) . . . . yes
B(4) C(9) C(8) B(5) -145.0(3) . . . . yes
B(4) C(9) C(8) B(6) -105.8(3) . . . . yes
B(4) C(9) B(5) B(6) -4.5(3) . . . . yes
B(4) C(9) B(5) B(7) -67.2(3) . . . . yes
B(4) C(9) B(5) B(9) -105.9(3) . . . . yes
B(4) C(9) B(9) B(5) 103.2(3) . . . . yes
B(4) C(9) B(9) B(7) 64.1(3) . . . . yes
B(4) C(9) B(9) B(8) 1.2(3) . . . . yes
B(4) C(9) B(9) B(10) -37.9(2) . . . . yes
B(4) C(9) B(10) B(8) 101.7(3) . . . . yes
B(4) C(9) B(10) B(9) 140.5(3) . . . . yes
B(4) B(1) C(8) B(5) 104.3(3) . . . . yes
B(4) B(1) C(8) B(6) 141.3(3) . . . . yes
B(4) B(1) B(2) B(6) -101.2(3) . . . . yes
B(4) B(1) B(2) B(7) -63.7(4) . . . . yes
B(4) B(1) B(2) B(8) -0.3(4) . . . . yes
B(4) B(1) B(3) B(8) -100.9(3) . . . . yes
B(4) B(1) B(3) B(10) -37.6(3) . . . . yes
B(4) B(1) B(6) B(5) -0.1(4) . . . . yes
B(4) B(1) B(6) B(7) 63.4(3) . . . . yes
B(4) B(3) B(1) B(6) 100.9(3) . . . . yes
B(4) B(3) B(2) B(6) 0.1(4) . . . . yes
B(4) B(3) B(2) B(7) 63.6(3) . . . . yes
B(4) B(3) B(2) B(8) 100.7(3) . . . . yes
B(4) B(3) B(8) B(7) -63.3(3) . . . . yes
B(4) B(3) B(8) B(9) 0.3(4) . . . . yes
B(4) B(3) B(8) B(10) 38.0(3) . . . . yes
B(4) B(3) B(10) B(8) -137.5(3) . . . . yes
B(4) B(3) B(10) B(9) -100.2(3) . . . . yes
B(4) B(10) C(9) B(5) -103.1(3) . . . . yes
B(4) B(10) C(9) B(9) -140.5(3) . . . . yes
B(4) B(10) B(3) B(8) 137.5(3) . . . . yes
B(4) B(10) B(8) B(7) 63.1(3) . . . . yes
B(4) B(10) B(8) B(9) 100.3(3) . . . . yes
B(4) B(10) B(9) B(5) 0.1(3) . . . . yes
B(4) B(10) B(9) B(7) -63.3(3) . . . . yes
B(4) B(10) B(9) B(8) -100.5(3) . . . . yes
B(5) C(8) C(9) B(9) -38.7(2) . . . . yes
B(5) C(8) C(9) B(10) -106.1(3) . . . . yes
B(5) C(8) B(1) B(6) -37.0(3) . . . . yes
B(5) C(8) B(4) B(10) -3.1(3) . . . . yes
B(5) C(8) B(6) B(7) 39.5(3) . . . . yes
B(5) C(9) C(8) B(6) 39.2(3) . . . . yes
B(5) C(9) B(4) B(10) 106.2(3) . . . . yes
B(5) C(9) B(9) B(7) -39.1(3) . . . . yes
B(5) C(9) B(9) B(8) -101.9(3) . . . . yes
B(5) C(9) B(9) B(10) -141.1(2) . . . . yes
B(5) C(9) B(10) B(8) -1.4(3) . . . . yes
B(5) C(9) B(10) B(9) 37.4(2) . . . . yes
B(5) B(6) B(2) B(7) -37.9(3) . . . . yes
B(5) B(6) B(2) B(8) -0.7(4) . . . . yes
B(5) B(6) B(7) B(8) 100.5(3) . . . . yes
B(5) B(6) B(7) B(9) 37.4(3) . . . . yes
B(5) B(7) B(2) B(6) 37.6(2) . . . . yes
B(5) B(7) B(2) B(8) -100.9(3) . . . . yes
B(5) B(7) B(8) B(9) -37.8(3) . . . . yes
B(5) B(7) B(8) B(10) -0.5(4) . . . . yes
B(5) B(7) B(9) B(8) 137.8(3) . . . . yes
B(5) B(7) B(9) B(10) 100.6(3) . . . . yes
B(5) B(9) C(9) B(10) 141.1(2) . . . . yes
B(5) B(9) B(7) B(6) -37.1(3) . . . . yes
B(5) B(9) B(7) B(8) -137.8(3) . . . . yes
B(5) B(9) B(8) B(7) 37.6(3) . . . . yes
B(5) B(9) B(8) B(10) -101.0(3) . . . . yes
B(5) B(9) B(10) B(8) 100.6(3) . . . . yes
B(6) C(8) C(9) B(9) 0.6(3) . . . . yes
B(6) C(8) C(9) B(10) -66.9(3) . . . . yes
B(6) C(8) B(4) B(10) 64.7(3) . . . . yes
B(6) C(8) B(5) B(7) -39.5(2) . . . . yes
B(6) C(8) B(5) B(9) -101.9(3) . . . . yes
B(6) B(1) B(2) B(7) 37.5(3) . . . . yes
B(6) B(1) B(2) B(8) 100.9(3) . . . . yes
B(6) B(1) B(3) B(8) 0.0(3) . . . . yes
B(6) B(1) B(3) B(10) 63.3(4) . . . . yes
B(6) B(1) B(4) B(10) -63.8(4) . . . . yes
B(6) B(2) B(3) B(8) -100.6(3) . . . . yes
B(6) B(2) B(3) B(10) -63.5(4) . . . . yes
B(6) B(2) B(7) B(8) 138.4(3) . . . . yes
B(6) B(2) B(7) B(9) 101.2(3) . . . . yes
B(6) B(2) B(8) B(7) -37.2(3) . . . . yes
B(6) B(2) B(8) B(9) 0.4(4) . . . . yes
B(6) B(2) B(8) B(10) 64.2(4) . . . . yes
B(6) B(5) C(9) B(9) 101.4(3) . . . . yes
B(6) B(5) C(9) B(10) 63.8(3) . . . . yes
B(6) B(5) B(7) B(8) -100.9(3) . . . . yes
B(6) B(5) B(7) B(9) -138.4(3) . . . . yes
B(6) B(5) B(9) B(7) 37.2(3) . . . . yes
B(6) B(5) B(9) B(8) -0.6(4) . . . . yes
B(6) B(5) B(9) B(10) -64.1(3) . . . . yes
B(6) B(7) B(2) B(8) -138.4(3) . . . . yes
B(6) B(7) B(5) B(9) 138.4(3) . . . . yes
B(6) B(7) B(8) B(9) -100.9(3) . . . . yes
B(6) B(7) B(8) B(10) -63.6(3) . . . . yes
B(6) B(7) B(9) B(8) 100.7(3) . . . . yes
B(6) B(7) B(9) B(10) 63.5(3) . . . . yes
B(7) B(2) B(3) B(8) -37.1(3) . . . . yes
B(7) B(2) B(3) B(10) 0.0(4) . . . . yes
B(7) B(2) B(8) B(9) 37.5(3) . . . . yes
B(7) B(2) B(8) B(10) 101.4(3) . . . . yes
B(7) B(5) C(9) B(9) 38.7(2) . . . . yes
B(7) B(5) C(9) B(10) 1.1(3) . . . . yes
B(7) B(5) B(9) B(8) -37.8(3) . . . . yes
B(7) B(5) B(9) B(10) -101.3(3) . . . . yes
B(7) B(6) B(2) B(8) 37.2(3) . . . . yes
B(7) B(6) B(5) B(9) -37.1(3) . . . . yes
B(7) B(8) B(3) B(10) -101.4(3) . . . . yes
B(7) B(8) B(9) B(10) 138.6(3) . . . . yes
B(7) B(8) B(10) B(9) -37.2(3) . . . . yes
B(7) B(9) C(9) B(10) 102.0(3) . . . . yes
B(7) B(9) B(8) B(10) -138.6(3) . . . . yes
B(7) B(9) B(10) B(8) 37.2(3) . . . . yes
B(8) B(2) B(3) B(10) 37.1(3) . . . . yes
B(8) B(2) B(7) B(9) -37.2(3) . . . . yes
B(8) B(3) B(4) B(10) -37.9(3) . . . . yes
B(8) B(3) B(10) B(9) 37.3(3) . . . . yes
B(8) B(7) B(5) B(9) 37.5(3) . . . . yes
B(8) B(7) B(9) B(10) -37.1(3) . . . . yes
B(8) B(9) C(9) B(10) 39.1(2) . . . . yes
B(8) B(10) C(9) B(9) -38.8(2) . . . . yes
B(9) C(9) B(4) B(10) 38.0(3) . . . . yes
B(9) B(5) C(9) B(10) -37.6(3) . . . . yes
B(9) B(7) B(8) B(10) 37.3(3) . . . . yes
B(9) B(8) B(3) B(10) -37.7(3) . . . . yes
B(9) B(8) B(3) B(10) -37.7(3) . . . . yes
